data_2235990
loop_
_publ_author_name
'Belghith, Yassin'
'Daran, Jean-Claude'
'Nasri, Habib'

_publ_section_title
;
 Chlorido(pyridine-\k<i>N</i>)(5,10,15,20-tetraphenylporphyrinato-\k^4^<i>N</i>)cobalt(III)
 chloroform hemisolvate
;
_journal_coeditor_code SU2453
_journal_issue 8
_journal_name_full 'Acta Crystallographica Section E'
_journal_page_first m1104
_journal_page_last m1105
_journal_paper_doi 10.1107/S1600536812032564
_journal_volume 68
_journal_year 2012
_chemical_formula_iupac '[Co Cl (C44 H28 N4) (C5 H5 N)] , 0.5C H Cl3'
_chemical_formula_moiety 'C49.5 H33.5 Cl2.5 Co N5 '
_chemical_formula_sum 'C49.5 H33.5 Cl2.5 Co N5'
_chemical_formula_weight 845.90
_chemical_name_systematic
'Chlorido(pyridine-\k<i>N</i>)(5,10,15,20-tetraphenylporphyrinato-\k^4^<i>N</i>)cobalt(III) chloroform hemisolvate'
_space_group_IT_number 14
_symmetry_cell_setting monoclinic
_symmetry_space_group_name_Hall '-P 2yn'
_symmetry_space_group_name_H-M 'P 1 21/n 1'
_atom_sites_solution_hydrogens geom
_atom_sites_solution_primary direct
_atom_sites_solution_secondary difmap
_audit_creation_method SHELXL97
_cell_angle_alpha 90.00
_cell_angle_beta 103.541(3)
_cell_angle_gamma 90.00
_cell_formula_units_Z 4
_cell_length_a 13.0467(3)
_cell_length_b 23.4240(7)
_cell_length_c 14.3264(5)
_cell_measurement_reflns_used 25194
_cell_measurement_temperature 180(2)
_cell_measurement_theta_max 26.37
_cell_measurement_theta_min 2.97
_cell_volume 4256.5(2)
_computing_cell_refinement 'CrysAlis PRO (Agilent, 2010)'
_computing_data_collection 'CrysAlis PRO (Agilent, 2010)'
_computing_data_reduction 'CrysAlis PRO (Agilent, 2010)'
_computing_molecular_graphics
;
ORTEPIII (Burnett & Johnson, 1996) and ORTEP-3 (Farrugia, 1997)
;
_computing_publication_material 'SHELXL97 (Sheldrick, 2008)'
_computing_structure_refinement 'SHELXL97 (Sheldrick, 2008)'
_computing_structure_solution 'SIR2004 (Burla <i>et al.</i>, 2005'
_diffrn_ambient_temperature 180(2)
_diffrn_detector_area_resol_mean 8.2632
_diffrn_measured_fraction_theta_full 0.998
_diffrn_measured_fraction_theta_max 0.998
_diffrn_measurement_device_type 'Oxford Xcalibur Sapphire2 diffractometer with a large Be window'
_diffrn_measurement_method \w
_diffrn_radiation_monochromator graphite
_diffrn_radiation_source 'fine-focus sealed tube'
_diffrn_radiation_type MoK\a
_diffrn_radiation_wavelength 0.71073
_diffrn_reflns_av_R_equivalents 0.0350
_diffrn_reflns_av_sigmaI/netI 0.0254
_diffrn_reflns_limit_h_max 16
_diffrn_reflns_limit_h_min -16
_diffrn_reflns_limit_k_max 29
_diffrn_reflns_limit_k_min -29
_diffrn_reflns_limit_l_max 17
_diffrn_reflns_limit_l_min -17
_diffrn_reflns_number 43618
_diffrn_reflns_theta_full 26.37
_diffrn_reflns_theta_max 26.37
_diffrn_reflns_theta_min 2.97
_exptl_absorpt_coefficient_mu 0.601
_exptl_absorpt_correction_T_max 0.804
_exptl_absorpt_correction_T_min 0.802
_exptl_absorpt_correction_type multi-scan
_exptl_absorpt_process_details
;
(CrysAlis PRO; Agilent, 2010)
;
_exptl_crystal_colour 'dark purple'
_exptl_crystal_density_diffrn 1.315
_exptl_crystal_density_method 'not measured'
_exptl_crystal_description prism
_exptl_crystal_F_000 1740
_exptl_crystal_size_max 0.45
_exptl_crystal_size_mid 0.37
_exptl_crystal_size_min 0.36
_platon_squeeze_details
;
;
_refine_diff_density_max 0.295
_refine_diff_density_min -0.370
_refine_ls_extinction_method none
_refine_ls_goodness_of_fit_ref 1.066
_refine_ls_hydrogen_treatment constr
_refine_ls_matrix_type full
_refine_ls_number_parameters 505
_refine_ls_number_reflns 8690
_refine_ls_number_restraints 0
_refine_ls_restrained_S_all 1.066
_refine_ls_R_factor_all 0.0477
_refine_ls_R_factor_gt 0.0391
_refine_ls_shift/su_max 0.001
_refine_ls_shift/su_mean 0.000
_refine_ls_structure_factor_coef Fsqd
_refine_ls_weighting_details 'calc w = 1/[\s^2^(Fo^2^)+(0.0587P)^2^+2.0185P] where P=(Fo^2^+2Fc^2^)/3'
_refine_ls_weighting_scheme calc
_refine_ls_wR_factor_gt 0.1045
_refine_ls_wR_factor_ref 0.1076
_reflns_number_gt 7213
_reflns_number_total 8690
_reflns_threshold_expression I>2\s(I)
_cod_data_source_file su2453.cif
_cod_data_source_block I
_cod_original_sg_symbol_H-M 'P 21/n'
_cod_database_code 2235990
_cod_database_fobs_code 2235990

loop_
_symmetry_equiv_pos_as_xyz
'x, y, z'
'-x+1/2, y+1/2, -z+1/2'
'-x, -y, -z'
'x-1/2, -y-1/2, z-1/2'

loop_
_atom_site_type_symbol
_atom_site_label
_atom_site_fract_x
_atom_site_fract_y
_atom_site_fract_z
_atom_site_U_iso_or_equiv
_atom_site_adp_type
_atom_site_calc_flag
_atom_site_refinement_flags
_atom_site_occupancy
_atom_site_symmetry_multiplicity
Co Co 0.653649(18) 0.198422(10) 0.876228(18) 0.01771(8) Uani d . 1 1
Cl Cl 0.57928(4) 0.13891(2) 0.75784(4) 0.02806(12) Uani d . 1 1
N N1 0.56392(12) 0.26163(7) 0.81419(12) 0.0223(3) Uani d . 1 1
N N2 0.54701(12) 0.17807(7) 0.94669(11) 0.0206(3) Uani d . 1 1
N N3 0.74480(11) 0.13656(7) 0.93931(11) 0.0190(3) Uani d . 1 1
N N4 0.75900(12) 0.21811(7) 0.80496(12) 0.0210(3) Uani d . 1 1
N N5 0.72264(13) 0.25204(7) 0.97968(12) 0.0235(3) Uani d . 1 1
C C1 0.59560(15) 0.30730(8) 0.76759(15) 0.0249(4) Uani d . 1 1
C C2 0.51268(16) 0.34851(9) 0.74310(17) 0.0335(5) Uani d . 1 1
H H2 0.5156 0.3841 0.7121 0.040 Uiso calc R 1 1
C C3 0.42995(17) 0.32728(9) 0.77237(18) 0.0352(5) Uani d . 1 1
H H3 0.3625 0.3446 0.7640 0.042 Uiso calc R 1 1
C C4 0.46209(15) 0.27343(9) 0.81880(15) 0.0261(4) Uani d . 1 1
C C5 0.40233(15) 0.24155(9) 0.86779(16) 0.0272(4) Uani d . 1 1
C C6 0.44397(15) 0.19627(8) 0.92754(15) 0.0233(4) Uani d . 1 1
C C7 0.38706(15) 0.16393(9) 0.98388(15) 0.0270(4) Uani d . 1 1
H H7 0.3140 0.1670 0.9819 0.032 Uiso calc R 1 1
C C8 0.45596(15) 0.12847(9) 1.03985(15) 0.0252(4) Uani d . 1 1
H H8 0.4414 0.1028 1.0865 0.030 Uiso calc R 1 1
C C10 0.64470(14) 0.10443(8) 1.05469(13) 0.0205(4) Uani d . 1 1
C C11 0.73416(14) 0.10587(8) 1.01807(13) 0.0198(4) Uani d . 1 1
C C12 0.82315(15) 0.06912(8) 1.04972(14) 0.0228(4) Uani d . 1 1
H H12 0.8363 0.0451 1.1047 0.027 Uiso calc R 1 1
C C13 0.88449(15) 0.07503(8) 0.98695(14) 0.0230(4) Uani d . 1 1
H H13 0.9485 0.0554 0.9884 0.028 Uiso calc R 1 1
C C14 0.83511(14) 0.11654(8) 0.91746(14) 0.0203(4) Uani d . 1 1
C C15 0.87563(14) 0.13505(8) 0.84102(14) 0.0229(4) Uani d . 1 1
C C16 0.83825(14) 0.18342(9) 0.78865(15) 0.0238(4) Uani d . 1 1
C C17 0.88598(16) 0.20959(10) 0.71885(16) 0.0320(5) Uani d . 1 1
H H17 0.9389 0.1934 0.6914 0.038 Uiso calc R 1 1
C C18 0.84160(16) 0.26142(10) 0.69963(16) 0.0320(5) Uani d . 1 1
H H18 0.8603 0.2897 0.6590 0.038 Uiso calc R 1 1
C C19 0.76113(15) 0.26602(9) 0.75165(15) 0.0249(4) Uani d . 1 1
C C20 0.69111(16) 0.31156(9) 0.74164(15) 0.0264(4) Uani d . 1 1
C C21 0.72025(15) 0.36591(9) 0.70021(17) 0.0297(5) Uani d . 1 1
C C22 0.67501(19) 0.38346(10) 0.60764(17) 0.0353(5) Uani d . 1 1
H H22 0.6233 0.3603 0.5672 0.042 Uiso calc R 1 1
C C23 0.7047(2) 0.43488(10) 0.57344(19) 0.0410(6) Uani d . 1 1
H H23 0.6728 0.4468 0.5099 0.049 Uiso calc R 1 1
C C24 0.77946(19) 0.46849(10) 0.6304(2) 0.0428(6) Uani d . 1 1
H H24 0.7990 0.5038 0.6070 0.051 Uiso calc R 1 1
C C25 0.8261(2) 0.45096(12) 0.7216(2) 0.0551(8) Uani d . 1 1
H H25 0.8788 0.4739 0.7613 0.066 Uiso calc R 1 1
C C26 0.7966(2) 0.39973(12) 0.7561(2) 0.0492(7) Uani d . 1 1
H H26 0.8298 0.3878 0.8193 0.059 Uiso calc R 1 1
C C27 0.29171(16) 0.25999(9) 0.86365(18) 0.0333(5) Uani d . 1 1
C C28 0.21741(17) 0.26194(10) 0.7771(2) 0.0399(6) Uani d . 1 1
H H28 0.2367 0.2512 0.7196 0.048 Uiso calc R 1 1
C C29 0.11497(19) 0.27942(11) 0.7738(2) 0.0525(8) Uani d . 1 1
H H29 0.0647 0.2809 0.7140 0.063 Uiso calc R 1 1
C C30 0.0864(2) 0.29440(12) 0.8556(3) 0.0603(9) Uani d . 1 1
H H30 0.0159 0.3059 0.8529 0.072 Uiso calc R 1 1
C C31 0.1585(2) 0.29308(13) 0.9420(3) 0.0613(9) Uani d . 1 1
H H31 0.1378 0.3036 0.9989 0.074 Uiso calc R 1 1
C C32 0.2622(2) 0.27640(11) 0.9467(2) 0.0474(6) Uani d . 1 1
H H32 0.3125 0.2763 1.0066 0.057 Uiso calc R 1 1
C C33 0.63738(14) 0.06207(8) 1.13095(14) 0.0221(4) Uani d . 1 1
C C34 0.60805(16) 0.00627(9) 1.10584(16) 0.0287(4) Uani d . 1 1
H H34 0.6007 -0.0059 1.0413 0.034 Uiso calc R 1 1
C C35 0.58935(17) -0.03197(9) 1.17365(17) 0.0338(5) Uani d . 1 1
H H35 0.5676 -0.0699 1.1554 0.041 Uiso calc R 1 1
C C36 0.60237(18) -0.01485(10) 1.26792(17) 0.0364(5) Uani d . 1 1
H H36 0.5884 -0.0407 1.3145 0.044 Uiso calc R 1 1
C C37 0.6355(2) 0.03952(11) 1.29402(17) 0.0397(6) Uani d . 1 1
H H37 0.6468 0.0509 1.3593 0.048 Uiso calc R 1 1
C C38 0.65278(18) 0.07817(10) 1.22583(16) 0.0323(5) Uani d . 1 1
H H38 0.6753 0.1159 1.2446 0.039 Uiso calc R 1 1
C C39 0.96499(15) 0.10293(9) 0.81744(15) 0.0259(4) Uani d . 1 1
C C40 0.94875(18) 0.04766(10) 0.78297(17) 0.0348(5) Uani d . 1 1
H H40 0.8823 0.0298 0.7782 0.042 Uiso calc R 1 1
C C41 1.0294(2) 0.01821(11) 0.75534(19) 0.0420(6) Uani d . 1 1
H H41 1.0174 -0.0194 0.7305 0.050 Uiso calc R 1 1
C C42 1.12631(19) 0.04332(11) 0.76376(18) 0.0404(6) Uani d . 1 1
H H42 1.1809 0.0233 0.7440 0.048 Uiso calc R 1 1
C C43 1.14398(18) 0.09762(11) 0.80098(18) 0.0388(6) Uani d . 1 1
H H43 1.2115 0.1146 0.8086 0.047 Uiso calc R 1 1
C C44 1.06373(16) 0.12744(10) 0.82726(17) 0.0326(5) Uani d . 1 1
H H44 1.0763 0.1650 0.8522 0.039 Uiso calc R 1 1
C C45 0.82727(17) 0.25121(10) 1.01486(17) 0.0335(5) Uani d . 1 1
H H45 0.8677 0.2231 0.9919 0.040 Uiso calc R 1 1
C C46 0.8785(2) 0.28936(12) 1.08273(19) 0.0456(6) Uani d . 1 1
H H46 0.9527 0.2871 1.1069 0.055 Uiso calc R 1 1
C C47 0.8210(2) 0.33068(12) 1.1151(2) 0.0542(7) Uani d . 1 1
H H47 0.8548 0.3580 1.1611 0.065 Uiso calc R 1 1
C C48 0.7130(2) 0.33191(12) 1.0799(2) 0.0540(7) Uani d . 1 1
H H48 0.6713 0.3599 1.1017 0.065 Uiso calc R 1 1
C C49 0.6669(2) 0.29215(10) 1.01310(18) 0.0380(5) Uani d . 1 1
H H49 0.5926 0.2930 0.9894 0.046 Uiso calc R 1 1
C C9 0.55584(15) 0.13662(8) 1.01593(14) 0.0214(4) Uani d . 1 1

loop_
_atom_site_aniso_label
_atom_site_aniso_U_11
_atom_site_aniso_U_22
_atom_site_aniso_U_33
_atom_site_aniso_U_12
_atom_site_aniso_U_13
_atom_site_aniso_U_23
Co 0.01456(13) 0.01685(14) 0.02065(14) 0.00084(9) 0.00195(9) 0.00394(10)
Cl 0.0259(2) 0.0279(3) 0.0271(3) -0.00221(19) -0.00032(19) -0.0017(2)
N1 0.0166(7) 0.0216(8) 0.0276(9) 0.0002(6) 0.0028(6) 0.0048(7)
N2 0.0174(7) 0.0200(8) 0.0235(8) 0.0014(6) 0.0031(6) 0.0014(7)
N3 0.0159(7) 0.0187(8) 0.0217(8) 0.0000(6) 0.0027(6) 0.0034(6)
N4 0.0169(7) 0.0215(8) 0.0236(8) 0.0023(6) 0.0026(6) 0.0066(7)
N5 0.0226(8) 0.0202(8) 0.0260(9) -0.0007(6) 0.0023(7) 0.0024(7)
C1 0.0221(9) 0.0216(10) 0.0291(11) 0.0028(7) 0.0020(8) 0.0060(8)
C2 0.0280(11) 0.0250(11) 0.0480(14) 0.0064(8) 0.0098(10) 0.0139(10)
C3 0.0255(10) 0.0281(12) 0.0522(14) 0.0091(9) 0.0093(10) 0.0128(10)
C4 0.0180(9) 0.0245(10) 0.0343(11) 0.0047(8) 0.0029(8) 0.0065(9)
C5 0.0194(9) 0.0250(10) 0.0367(12) 0.0039(8) 0.0056(8) 0.0050(9)
C6 0.0174(9) 0.0236(10) 0.0291(10) 0.0024(7) 0.0056(8) 0.0010(8)
C7 0.0207(9) 0.0283(11) 0.0343(11) 0.0010(8) 0.0109(8) 0.0010(9)
C8 0.0247(10) 0.0242(10) 0.0289(11) -0.0003(8) 0.0105(8) 0.0024(8)
C10 0.0232(9) 0.0185(9) 0.0190(9) -0.0016(7) 0.0032(7) 0.0005(7)
C11 0.0195(9) 0.0168(9) 0.0215(9) -0.0009(7) 0.0015(7) 0.0023(7)
C12 0.0227(9) 0.0212(10) 0.0224(10) 0.0008(7) 0.0009(7) 0.0060(8)
C13 0.0184(9) 0.0207(10) 0.0286(10) 0.0021(7) 0.0026(8) 0.0045(8)
C14 0.0162(8) 0.0184(9) 0.0253(10) 0.0006(7) 0.0031(7) 0.0028(8)
C15 0.0182(9) 0.0233(10) 0.0269(10) 0.0020(7) 0.0046(8) 0.0046(8)
C16 0.0180(9) 0.0259(10) 0.0276(10) 0.0027(7) 0.0054(8) 0.0072(8)
C17 0.0255(10) 0.0383(13) 0.0348(12) 0.0085(9) 0.0122(9) 0.0145(10)
C18 0.0271(10) 0.0366(12) 0.0342(12) 0.0057(9) 0.0107(9) 0.0176(10)
C19 0.0193(9) 0.0267(11) 0.0269(10) 0.0006(8) 0.0019(8) 0.0100(8)
C20 0.0239(10) 0.0241(10) 0.0301(11) 0.0012(8) 0.0044(8) 0.0104(8)
C21 0.0223(10) 0.0250(11) 0.0426(13) 0.0054(8) 0.0088(9) 0.0136(9)
C22 0.0416(12) 0.0276(11) 0.0370(13) 0.0061(9) 0.0097(10) 0.0108(10)
C23 0.0517(14) 0.0334(13) 0.0425(14) 0.0108(11) 0.0200(12) 0.0186(11)
C24 0.0356(12) 0.0293(12) 0.0700(18) 0.0069(10) 0.0256(12) 0.0217(12)
C25 0.0351(13) 0.0434(15) 0.079(2) -0.0141(11) -0.0025(13) 0.0192(15)
C26 0.0384(13) 0.0436(15) 0.0570(17) -0.0083(11) -0.0063(12) 0.0244(13)
C27 0.0236(10) 0.0251(11) 0.0527(14) 0.0047(8) 0.0123(10) 0.0089(10)
C28 0.0230(10) 0.0322(12) 0.0625(17) 0.0016(9) 0.0056(10) 0.0138(11)
C29 0.0254(12) 0.0413(15) 0.088(2) 0.0031(10) 0.0074(13) 0.0234(15)
C30 0.0276(13) 0.0456(16) 0.111(3) 0.0123(11) 0.0225(16) 0.0168(17)
C31 0.0514(17) 0.0533(18) 0.090(2) 0.0129(14) 0.0393(18) 0.0002(16)
C32 0.0391(13) 0.0458(15) 0.0619(18) 0.0131(11) 0.0208(12) 0.0046(13)
C33 0.0200(9) 0.0228(10) 0.0236(10) 0.0022(7) 0.0055(7) 0.0042(8)
C34 0.0314(11) 0.0262(11) 0.0280(11) -0.0021(8) 0.0059(9) 0.0012(9)
C35 0.0350(11) 0.0224(10) 0.0452(13) -0.0018(9) 0.0119(10) 0.0069(10)
C36 0.0421(13) 0.0334(12) 0.0390(13) 0.0072(10) 0.0204(11) 0.0158(10)
C37 0.0562(15) 0.0418(14) 0.0246(11) 0.0057(11) 0.0164(10) 0.0042(10)
C38 0.0453(13) 0.0263(11) 0.0277(11) -0.0007(9) 0.0133(10) -0.0017(9)
C39 0.0239(9) 0.0275(11) 0.0281(11) 0.0083(8) 0.0097(8) 0.0113(8)
C40 0.0327(11) 0.0311(12) 0.0427(13) 0.0032(9) 0.0134(10) 0.0058(10)
C41 0.0487(14) 0.0331(13) 0.0472(15) 0.0129(11) 0.0175(12) 0.0027(11)
C42 0.0369(12) 0.0470(15) 0.0422(14) 0.0220(11) 0.0192(10) 0.0152(11)
C43 0.0253(11) 0.0476(15) 0.0463(14) 0.0098(10) 0.0140(10) 0.0161(12)
C44 0.0248(10) 0.0334(12) 0.0402(13) 0.0052(9) 0.0090(9) 0.0091(10)
C45 0.0259(10) 0.0345(12) 0.0369(12) -0.0043(9) 0.0007(9) 0.0008(10)
C46 0.0356(13) 0.0486(15) 0.0461(15) -0.0126(11) -0.0036(11) -0.0062(12)
C47 0.0590(17) 0.0426(16) 0.0528(17) -0.0114(13) -0.0038(14) -0.0149(13)
C48 0.0596(17) 0.0450(16) 0.0520(17) 0.0046(13) 0.0018(13) -0.0198(13)
C49 0.0392(13) 0.0342(13) 0.0379(13) 0.0034(10) 0.0038(10) -0.0047(10)
C9 0.0222(9) 0.0196(9) 0.0230(10) -0.0017(7) 0.0063(8) -0.0003(8)

loop_
_atom_type_symbol
_atom_type_description
_atom_type_scat_dispersion_real
_atom_type_scat_dispersion_imag
_atom_type_scat_source
C C 0.0033 0.0016 'International Tables Vol C Tables 4.2.6.8 and 6.1.1.4'
H H 0.0000 0.0000 'International Tables Vol C Tables 4.2.6.8 and 6.1.1.4'
N N 0.0061 0.0033 'International Tables Vol C Tables 4.2.6.8 and 6.1.1.4'
O O 0.0106 0.0060 'International Tables Vol C Tables 4.2.6.8 and 6.1.1.4'
Co Co 0.3494 0.9721 'International Tables Vol C Tables 4.2.6.8 and 6.1.1.4'
S S 0.1246 0.1234 'International Tables Vol C Tables 4.2.6.8 and 6.1.1.4'

loop_
_geom_angle_atom_site_label_1
_geom_angle_atom_site_label_2
_geom_angle_atom_site_label_3
_geom_angle
N4 Co N3 89.45(6)
N4 Co N2 179.36(7)
N3 Co N2 90.57(6)
N4 Co N1 90.19(6)
N3 Co N1 178.93(7)
N2 Co N1 89.81(6)
N4 Co N5 89.39(7)
N3 Co N5 90.20(7)
N2 Co N5 91.25(7)
N1 Co N5 88.80(7)
N4 Co Cl 89.09(5)
N3 Co Cl 89.85(5)
N2 Co Cl 90.27(5)
N1 Co Cl 91.14(5)
N5 Co Cl 178.48(5)
C4 N1 C1 105.72(16)
C4 N1 Co 127.59(13)
C1 N1 Co 126.20(13)
C9 N2 C6 106.02(15)
C9 N2 Co 126.47(12)
C6 N2 Co 126.91(13)
C14 N3 C11 105.46(15)
C14 N3 Co 127.58(13)
C11 N3 Co 126.90(12)
C19 N4 C16 106.04(16)
C19 N4 Co 126.75(13)
C16 N4 Co 126.76(13)
C45 N5 C49 117.70(19)
C45 N5 Co 120.95(15)
C49 N5 Co 121.26(15)
N1 C1 C20 125.32(18)
N1 C1 C2 110.37(17)
C20 C1 C2 124.17(19)
C3 C2 C1 106.89(19)
C3 C2 H2 126.6
C1 C2 H2 126.6
C2 C3 C4 107.48(18)
C2 C3 H3 126.3
C4 C3 H3 126.3
N1 C4 C5 125.60(18)
N1 C4 C3 109.50(17)
C5 C4 C3 124.66(18)
C4 C5 C6 122.57(18)
C4 C5 C27 118.54(18)
C6 C5 C27 118.63(18)
N2 C6 C5 125.57(18)
N2 C6 C7 109.55(17)
C5 C6 C7 124.75(17)
C8 C7 C6 107.47(17)
C8 C7 H7 126.3
C6 C7 H7 126.3
C7 C8 C9 107.06(17)
C7 C8 H8 126.5
C9 C8 H8 126.5
C9 C10 C11 122.29(17)
C9 C10 C33 117.61(16)
C11 C10 C33 119.71(17)
N3 C11 C10 125.43(17)
N3 C11 C12 110.17(16)
C10 C11 C12 123.88(17)
C13 C12 C11 106.99(17)
C13 C12 H12 126.5
C11 C12 H12 126.5
C12 C13 C14 107.08(16)
C12 C13 H13 126.5
C14 C13 H13 126.5
N3 C14 C15 125.33(17)
N3 C14 C13 110.14(16)
C15 C14 C13 124.50(17)
C16 C15 C14 122.09(17)
C16 C15 C39 119.04(17)
C14 C15 C39 118.82(17)
N4 C16 C15 125.07(18)
N4 C16 C17 109.39(17)
C15 C16 C17 124.97(18)
C18 C17 C16 106.99(18)
C18 C17 H17 126.5
C16 C17 H17 126.5
C17 C18 C19 107.18(18)
C17 C18 H18 126.4
C19 C18 H18 126.4
N4 C19 C20 126.24(18)
N4 C19 C18 110.18(17)
C20 C19 C18 123.39(18)
C1 C20 C19 121.87(18)
C1 C20 C21 119.86(18)
C19 C20 C21 118.27(18)
C26 C21 C22 118.4(2)
C26 C21 C20 118.6(2)
C22 C21 C20 123.0(2)
C21 C22 C23 120.3(2)
C21 C22 H22 119.8
C23 C22 H22 119.8
C24 C23 C22 120.5(2)
C24 C23 H23 119.7
C22 C23 H23 119.7
C23 C24 C25 119.6(2)
C23 C24 H24 120.2
C25 C24 H24 120.2
C24 C25 C26 120.1(3)
C24 C25 H25 120.0
C26 C25 H25 120.0
C21 C26 C25 121.0(2)
C21 C26 H26 119.5
C25 C26 H26 119.5
C28 C27 C32 118.8(2)
C28 C27 C5 120.8(2)
C32 C27 C5 120.3(2)
C27 C28 C29 120.5(3)
C27 C28 H28 119.8
C29 C28 H28 119.8
C30 C29 C28 120.3(3)
C30 C29 H29 119.9
C28 C29 H29 119.9
C29 C30 C31 120.4(2)
C29 C30 H30 119.8
C31 C30 H30 119.8
C30 C31 C32 120.3(3)
C30 C31 H31 119.9
C32 C31 H31 119.9
C27 C32 C31 119.8(3)
C27 C32 H32 120.1
C31 C32 H32 120.1
C38 C33 C34 118.77(19)
C38 C33 C10 121.28(18)
C34 C33 C10 119.82(18)
C35 C34 C33 120.8(2)
C35 C34 H34 119.6
C33 C34 H34 119.6
C36 C35 C34 119.8(2)
C36 C35 H35 120.1
C34 C35 H35 120.1
C37 C36 C35 119.8(2)
C37 C36 H36 120.1
C35 C36 H36 120.1
C36 C37 C38 120.5(2)
C36 C37 H37 119.8
C38 C37 H37 119.8
C33 C38 C37 120.3(2)
C33 C38 H38 119.8
C37 C38 H38 119.8
C40 C39 C44 118.96(19)
C40 C39 C15 119.36(18)
C44 C39 C15 121.67(19)
C39 C40 C41 120.2(2)
C39 C40 H40 119.9
C41 C40 H40 119.9
C42 C41 C40 120.3(2)
C42 C41 H41 119.8
C40 C41 H41 119.8
C41 C42 C43 119.8(2)
C41 C42 H42 120.1
C43 C42 H42 120.1
C42 C43 C44 120.2(2)
C42 C43 H43 119.9
C44 C43 H43 119.9
C43 C44 C39 120.5(2)
C43 C44 H44 119.7
C39 C44 H44 119.7
N5 C45 C46 122.7(2)
N5 C45 H45 118.6
C46 C45 H45 118.6
C47 C46 C45 119.0(2)
C47 C46 H46 120.5
C45 C46 H46 120.5
C46 C47 C48 118.9(2)
C46 C47 H47 120.5
C48 C47 H47 120.5
C49 C48 C47 119.0(3)
C49 C48 H48 120.5
C47 C48 H48 120.5
N5 C49 C48 122.6(2)
N5 C49 H49 118.7
C48 C49 H49 118.7
N2 C9 C10 126.52(17)
N2 C9 C8 109.82(17)
C10 C9 C8 123.58(18)

loop_
_geom_bond_atom_site_label_1
_geom_bond_atom_site_label_2
_geom_bond_distance
Co N4 1.9498(15)
Co N3 1.9564(15)
Co N2 1.9596(16)
Co N1 1.9660(16)
Co N5 1.9898(17)
Co Cl 2.2339(6)
N1 C4 1.374(2)
N1 C1 1.375(3)
N2 C9 1.373(2)
N2 C6 1.375(2)
N3 C14 1.371(2)
N3 C11 1.372(2)
N4 C19 1.361(2)
N4 C16 1.377(2)
N5 C45 1.340(3)
N5 C49 1.343(3)
C1 C20 1.385(3)
C1 C2 1.431(3)
C2 C3 1.342(3)
C2 H2 0.9500
C3 C4 1.442(3)
C3 H3 0.9500
C4 C5 1.384(3)
C5 C6 1.391(3)
C5 C27 1.494(3)
C6 C7 1.434(3)
C7 C8 1.343(3)
C7 H7 0.9500
C8 C9 1.436(3)
C8 H8 0.9500
C10 C9 1.386(3)
C10 C11 1.388(3)
C10 C33 1.495(3)
C11 C12 1.431(3)
C12 C13 1.344(3)
C12 H12 0.9500
C13 C14 1.432(3)
C13 H13 0.9500
C14 C15 1.392(3)
C15 C16 1.383(3)
C15 C39 1.491(3)
C16 C17 1.434(3)
C17 C18 1.345(3)
C17 H17 0.9500
C18 C19 1.427(3)
C18 H18 0.9500
C19 C20 1.390(3)
C20 C21 1.491(3)
C21 C26 1.374(3)
C21 C22 1.382(3)
C22 C23 1.389(3)
C22 H22 0.9500
C23 C24 1.365(4)
C23 H23 0.9500
C24 C25 1.369(4)
C24 H24 0.9500
C25 C26 1.386(3)
C25 H25 0.9500
C26 H26 0.9500
C27 C28 1.384(3)
C27 C32 1.388(4)
C28 C29 1.388(3)
C28 H28 0.9500
C29 C30 1.357(5)
C29 H29 0.9500
C30 C31 1.368(5)
C30 H30 0.9500
C31 C32 1.395(4)
C31 H31 0.9500
C32 H32 0.9500
C33 C38 1.379(3)
C33 C34 1.386(3)
C34 C35 1.384(3)
C34 H34 0.9500
C35 C36 1.381(3)
C35 H35 0.9500
C36 C37 1.368(3)
C36 H36 0.9500
C37 C38 1.388(3)
C37 H37 0.9500
C38 H38 0.9500
C39 C40 1.384(3)
C39 C44 1.387(3)
C40 C41 1.391(3)
C40 H40 0.9500
C41 C42 1.374(4)
C41 H41 0.9500
C42 C43 1.378(4)
C42 H42 0.9500
C43 C44 1.382(3)
C43 H43 0.9500
C44 H44 0.9500
C45 C46 1.373(3)
C45 H45 0.9500
C46 C47 1.371(4)
C46 H46 0.9500
C47 C48 1.381(4)
C47 H47 0.9500
C48 C49 1.370(4)
C48 H48 0.9500
C49 H49 0.9500

loop_
_geom_hbond_atom_site_label_D
_geom_hbond_atom_site_label_H
_geom_hbond_atom_site_label_A
_geom_hbond_site_symmetry_A
_geom_hbond_distance_DH
_geom_hbond_distance_HA
_geom_hbond_distance_DA
_geom_hbond_angle_DHA
_geom_hbond_publ_flag
C24 H24 Cg3 2_656 0.95 2.79 3.543(3) 137 yes
C28 H28 Cg9 4_454 0.95 2.79 3.735(3) 172 yes
C35 H35 Cg2 3_657 0.95 2.87 3.736(2) 152 yes
C38 H38 Cg11 4_555 0.95 2.98 3.861(3) 156 yes
C42 H42 Cg12 3_757 0.95 2.75 3.574(3) 146 yes
C49 H49 Cg6 1_555 0.95 2.35 2.931(3) 119 yes

loop_
_platon_squeeze_void_nr
_platon_squeeze_void_average_x
_platon_squeeze_void_average_y
_platon_squeeze_void_average_z
_platon_squeeze_void_volume
_platon_squeeze_void_count_electrons
_platon_squeeze_void_content
1 -0.015 0.500 0.000 389 59 ' '
2 0.004 0.000 0.500 389 59 ' '
